data_1562640
loop_
_publ_author_name
'Zhao, Wen'
'Zhang, Li-Juan'
'Zhao, Xiao-Li'

_publ_section_title
;
 Structural variations and photoluminescent properties of a series of
 metal-organic frameworks constructed from
 5-(4-carboxybenzoylamino)-isophthalic acid
;
_journal_name_full 'Journal of Solid State Chemistry'
_journal_page_first 250
_journal_page_last 256
_journal_paper_doi 10.1016/j.jssc.2013.03.030
_journal_volume 202
_journal_year 2013
_chemical_formula_sum 'C64 H60 Cd4.5 N7 O30'
_chemical_formula_weight 1912.99
_space_group_IT_number 2
_space_group_name_Hall '-P 1'
_space_group_name_H-M_alt 'P -1'
_symmetry_cell_setting triclinic
_symmetry_space_group_name_H-M 'P -1'
_atom_sites_solution_hydrogens geom
_atom_sites_solution_primary direct
_atom_sites_solution_secondary difmap
_audit_creation_method SHELXL-97
_cell_angle_alpha 104.7230(10)
_cell_angle_beta 105.1510(10)
_cell_angle_gamma 101.6280(10)
_cell_formula_units_Z 2
_cell_length_a 15.3042(7)
_cell_length_b 15.5719(7)
_cell_length_c 16.3522(8)
_cell_measurement_temperature 173(2)
_cell_volume 3484.9(3)
_computing_structure_refinement 'SHELXL-97 (Sheldrick, 1997)'
_computing_structure_solution 'SHELXS-97 (Sheldrick, 1990)'
_diffrn_ambient_temperature 173(2)
_diffrn_measured_fraction_theta_full 0.991
_diffrn_measured_fraction_theta_max 0.991
_diffrn_radiation_monochromator graphite
_diffrn_radiation_source 'fine-focus sealed tube'
_diffrn_radiation_type MoK\a
_diffrn_radiation_wavelength 0.71073
_diffrn_reflns_av_R_equivalents 0.0195
_diffrn_reflns_av_sigmaI/netI 0.0187
_diffrn_reflns_limit_h_max 18
_diffrn_reflns_limit_h_min -18
_diffrn_reflns_limit_k_max 18
_diffrn_reflns_limit_k_min -16
_diffrn_reflns_limit_l_max 19
_diffrn_reflns_limit_l_min -19
_diffrn_reflns_number 40613
_diffrn_reflns_theta_full 25.01
_diffrn_reflns_theta_max 25.01
_diffrn_reflns_theta_min 1.41
_exptl_absorpt_coefficient_mu 1.446
_exptl_crystal_density_diffrn 1.823
_exptl_crystal_density_method 'not measured'
_exptl_crystal_F_000 1898
_refine_diff_density_max 1.845
_refine_diff_density_min -0.746
_refine_diff_density_rms 0.095
_refine_ls_extinction_method none
_refine_ls_goodness_of_fit_ref 1.120
_refine_ls_hydrogen_treatment mixed
_refine_ls_matrix_type full
_refine_ls_number_parameters 952
_refine_ls_number_reflns 12184
_refine_ls_number_restraints 0
_refine_ls_restrained_S_all 1.120
_refine_ls_R_factor_all 0.0366
_refine_ls_R_factor_gt 0.0344
_refine_ls_shift/su_max 0.001
_refine_ls_shift/su_mean 0.000
_refine_ls_structure_factor_coef Fsqd
_refine_ls_weighting_details 'calc w=1/[\s^2^(Fo^2^)+(0.0233P)^2^+14.5782P] where P=(Fo^2^+2Fc^2^)/3'
_refine_ls_weighting_scheme calc
_refine_ls_wR_factor_gt 0.0830
_refine_ls_wR_factor_ref 0.0847
_reflns_number_gt 11513
_reflns_number_total 12184
_reflns_threshold_expression >2sigma(I)
_cod_data_source_file JSSC-2013-202-250.cif
_cod_data_source_block 1
_cod_original_sg_symbol_H-M P-1
_cod_original_formula_sum 'C64 H60 Cd4.50 N7 O30'
_cod_database_code 1562640

loop_
_symmetry_equiv_pos_as_xyz
'x, y, z'
'-x, -y, -z'

loop_
_atom_site_label
_atom_site_type_symbol
_atom_site_fract_x
_atom_site_fract_y
_atom_site_fract_z
_atom_site_U_iso_or_equiv
_atom_site_adp_type
_atom_site_occupancy
_atom_site_symmetry_multiplicity
_atom_site_calc_flag
_atom_site_refinement_flags
_atom_site_disorder_assembly
_atom_site_disorder_group
Cd1 Cd -0.248983(18) -0.033700(18) -0.461091(17) 0.01715(7) Uani 1 1 d . . .
Cd3 Cd -0.425549(19) 0.039998(19) -0.876116(19) 0.02126(8) Uani 1 1 d . . .
Cd4 Cd -0.092421(18) 0.051569(18) -0.207163(18) 0.01864(7) Uani 1 1 d . . .
Cd5 Cd -0.357619(19) 0.002640(18) -0.662540(18) 0.01788(7) Uani 1 1 d . . .
O15 O -0.38872(19) -0.1532(2) -0.50248(19) 0.0273(6) Uani 1 1 d . . .
O16 O -0.40809(18) -0.03608(17) -0.55000(17) 0.0195(5) Uani 1 1 d . . .
O17 O -0.15733(19) 0.16889(18) -0.22426(19) 0.0253(6) Uani 1 1 d . . .
O18 O -0.25023(18) 0.03421(17) -0.32065(17) 0.0186(5) Uani 1 1 d . . .
O19 O -0.1092(2) -0.12175(19) -0.0984(2) 0.0339(7) Uani 1 1 d . . .
O20 O -0.1641(2) -0.09203(18) -0.22661(19) 0.0261(6) Uani 1 1 d . . .
O21 O -0.6113(2) -0.4340(2) -0.5606(2) 0.0414(9) Uani 1 1 d . . .
N3 N -0.7051(2) -0.4063(2) -0.6777(2) 0.0240(7) Uani 1 1 d . . .
H3A H -0.7544 -0.4333 -0.7267 0.029 Uiso 1 1 calc R . .
C33 C -0.5440(3) -0.1659(2) -0.5914(2) 0.0169(7) Uani 1 1 d . . .
C34 C -0.5757(3) -0.2603(3) -0.6032(3) 0.0196(8) Uani 1 1 d . . .
H34A H -0.5336 -0.2909 -0.5774 0.024 Uiso 1 1 calc R . .
C35 C -0.6696(3) -0.3090(2) -0.6532(3) 0.0190(8) Uani 1 1 d . . .
C36 C -0.7314(3) -0.2631(3) -0.6881(2) 0.0187(8) Uani 1 1 d . . .
H36A H -0.7953 -0.2965 -0.7223 0.022 Uiso 1 1 calc R . .
C37 C -0.7001(3) -0.1689(2) -0.6733(2) 0.0169(7) Uani 1 1 d . . .
C38 C -0.6058(3) -0.1201(2) -0.6255(2) 0.0164(7) Uani 1 1 d . . .
H38A H -0.5841 -0.0557 -0.6164 0.020 Uiso 1 1 calc R . .
C39 C -0.7158(3) -0.5639(3) -0.6842(3) 0.0222(8) Uani 1 1 d . . .
C40 C -0.7150(3) -0.6260(3) -0.6364(3) 0.0274(9) Uani 1 1 d . . .
H40A H -0.6868 -0.6034 -0.5731 0.033 Uiso 1 1 calc R . .
C41 C -0.7548(3) -0.7203(3) -0.6798(3) 0.0242(9) Uani 1 1 d . . .
H41A H -0.7539 -0.7620 -0.6464 0.029 Uiso 1 1 calc R . .
C42 C -0.7958(3) -0.7535(3) -0.7718(3) 0.0204(8) Uani 1 1 d . . .
C43 C -0.7950(3) -0.6926(3) -0.8205(3) 0.0316(10) Uani 1 1 d . . .
H43A H -0.8220 -0.7156 -0.8839 0.038 Uiso 1 1 calc R . .
C44 C -0.7549(3) -0.5985(3) -0.7770(3) 0.0314(10) Uani 1 1 d . . .
H44A H -0.7540 -0.5572 -0.8108 0.038 Uiso 1 1 calc R . .
C45 C -0.6723(3) -0.4626(3) -0.6347(3) 0.0247(9) Uani 1 1 d . . .
C46 C -0.4407(3) -0.1157(3) -0.5452(2) 0.0183(8) Uani 1 1 d . . .
C47 C -0.7690(3) -0.1216(3) -0.7114(2) 0.0174(8) Uani 1 1 d . . .
C48 C -0.8447(3) -0.8553(3) -0.8199(3) 0.0219(8) Uani 1 1 d . . .
O8 O -0.2782(2) 0.1322(2) -0.8176(2) 0.0363(8) Uani 1 1 d . . .
O9 O -0.27142(19) 0.02130(18) -0.75659(19) 0.0247(6) Uani 1 1 d . . .
O10 O -0.17409(19) -0.1417(2) -0.4438(2) 0.0281(6) Uani 1 1 d . . .
O11 O -0.0734(2) -0.01148(19) -0.3445(2) 0.0271(6) Uani 1 1 d . . .
O12 O -0.2793(2) 0.13677(19) -0.56097(19) 0.0306(7) Uani 1 1 d . . .
O13 O -0.1720(2) 0.10663(18) -0.45857(19) 0.0260(6) Uani 1 1 d . . .
O14 O -0.0964(3) 0.4317(2) -0.6813(4) 0.090(2) Uani 1 1 d . . .
N2 N 0.0250(2) 0.3923(2) -0.6041(3) 0.0327(9) Uani 1 1 d . . .
H2B H 0.0820 0.4155 -0.5642 0.039 Uiso 1 1 calc R . .
C17 C -0.1332(3) 0.1497(3) -0.7099(3) 0.0196(8) Uani 1 1 d . . .
C18 C -0.1049(3) 0.2463(3) -0.6841(3) 0.0225(8) Uani 1 1 d . . .
H18A H -0.1492 0.2788 -0.7009 0.027 Uiso 1 1 calc R . .
C19 C -0.0112(3) 0.2943(3) -0.6334(3) 0.0230(8) Uani 1 1 d . . .
C20 C 0.0528(3) 0.2453(3) -0.6100(3) 0.0223(8) Uani 1 1 d . . .
H20A H 0.1165 0.2781 -0.5740 0.027 Uiso 1 1 calc R . .
C21 C 0.0246(3) 0.1493(3) -0.6387(3) 0.0195(8) Uani 1 1 d . . .
C22 C -0.0690(3) 0.1011(3) -0.6883(2) 0.0195(8) Uani 1 1 d . . .
H22A H -0.0889 0.0353 -0.7073 0.023 Uiso 1 1 calc R . .
C23 C 0.0440(3) 0.5535(3) -0.5927(3) 0.0313(10) Uani 1 1 d . . .
C24 C -0.0004(3) 0.6212(3) -0.6041(4) 0.0415(12) Uani 1 1 d . . .
H24A H -0.0671 0.6040 -0.6311 0.050 Uiso 1 1 calc R . .
C25 C 0.0512(3) 0.7131(3) -0.5767(3) 0.0361(11) Uani 1 1 d . . .
H25A H 0.0198 0.7581 -0.5867 0.043 Uiso 1 1 calc R . .
C26 C 0.1474(3) 0.7404(3) -0.5353(3) 0.0218(8) Uani 1 1 d . . .
C27 C 0.1924(3) 0.6739(3) -0.5222(3) 0.0346(10) Uani 1 1 d . . .
H27A H 0.2588 0.6917 -0.4933 0.041 Uiso 1 1 calc R . .
C28 C 0.1411(3) 0.5814(3) -0.5510(3) 0.0368(11) Uani 1 1 d . . .
H28A H 0.1730 0.5365 -0.5420 0.044 Uiso 1 1 calc R . .
C29 C -0.0161(3) 0.4544(3) -0.6292(4) 0.0384(12) Uani 1 1 d . . .
C30 C -0.2347(3) 0.0973(3) -0.7644(3) 0.0225(8) Uani 1 1 d . . .
C31 C 0.0952(3) 0.0975(3) -0.6163(3) 0.0223(8) Uani 1 1 d . . .
C32 C 0.2039(3) 0.8409(3) -0.5030(3) 0.0214(8) Uani 1 1 d . . .
O1 O 0.0528(2) 0.1489(2) -0.1502(2) 0.0375(8) Uani 1 1 d . . .
O2 O 0.06501(19) 0.02805(18) -0.10547(19) 0.0267(6) Uani 1 1 d . . .
O3 O -0.4915(2) 0.1546(2) -0.8933(2) 0.0336(7) Uani 1 1 d . . .
O4 O -0.5915(2) 0.0209(2) -0.9868(2) 0.0280(6) Uani 1 1 d . . .
O5 O -0.4951(2) -0.10363(19) -0.89189(18) 0.0282(6) Uani 1 1 d . . .
O6 O -0.4728(2) -0.11782(18) -0.75572(18) 0.0248(6) Uani 1 1 d . . .
O7 O 0.2750(2) 0.4235(2) -0.0779(2) 0.0441(9) Uani 1 1 d . . .
N1 N 0.3598(2) 0.4006(2) 0.0476(3) 0.0319(9) Uani 1 1 d . . .
H1A H 0.4017 0.4286 0.1014 0.038 Uiso 1 1 calc R . .
C1 C 0.2029(3) 0.1575(3) -0.0565(3) 0.0228(8) Uani 1 1 d . . .
C2 C 0.2333(3) 0.2534(3) -0.0340(3) 0.0275(9) Uani 1 1 d . . .
H2A H 0.1904 0.2857 -0.0547 0.033 Uiso 1 1 calc R . .
C3 C 0.3263(3) 0.3024(3) 0.0186(3) 0.0261(9) Uani 1 1 d . . .
C4 C 0.3884(3) 0.2544(3) 0.0484(3) 0.0253(9) Uani 1 1 d . . .
H4A H 0.4510 0.2874 0.0871 0.030 Uiso 1 1 calc R . .
C5 C 0.3593(3) 0.1584(3) 0.0218(3) 0.0213(8) Uani 1 1 d . . .
C6 C 0.2659(3) 0.1093(3) -0.0297(3) 0.0208(8) Uani 1 1 d . . .
H6A H 0.2456 0.0437 -0.0463 0.025 Uiso 1 1 calc R . .
C7 C 0.3762(3) 0.5568(3) 0.0431(3) 0.0267(9) Uani 1 1 d . . .
C8 C 0.3878(3) 0.6113(3) -0.0101(3) 0.0331(10) Uani 1 1 d . . .
H8A H 0.3699 0.5831 -0.0731 0.040 Uiso 1 1 calc R . .
C9 C 0.4251(3) 0.7067(3) 0.0271(3) 0.0289(9) Uani 1 1 d . . .
H9A H 0.4329 0.7435 -0.0102 0.035 Uiso 1 1 calc R . .
C10 C 0.4512(3) 0.7484(3) 0.1190(3) 0.0201(8) Uani 1 1 d . . .
C11 C 0.4380(3) 0.6940(3) 0.1725(3) 0.0280(9) Uani 1 1 d . . .
H11A H 0.4543 0.7221 0.2353 0.034 Uiso 1 1 calc R . .
C12 C 0.4011(3) 0.5989(3) 0.1347(3) 0.0312(10) Uani 1 1 d . . .
H12A H 0.3928 0.5621 0.1718 0.037 Uiso 1 1 calc R . .
C13 C 0.3319(3) 0.4547(3) -0.0020(3) 0.0299(10) Uani 1 1 d . . .
C14 C 0.1003(3) 0.1080(3) -0.1069(3) 0.0264(9) Uani 1 1 d . . .
C15 C 0.4299(3) 0.1085(3) 0.0489(3) 0.0247(9) Uani 1 1 d . . .
C16 C 0.4981(3) 0.8512(3) 0.1606(3) 0.0189(8) Uani 1 1 d . . .
O01 O -0.4328(2) 0.09698(19) -0.72922(19) 0.0279(6) Uani 1 1 d . . .
O02 O -0.25954(19) -0.08675(18) -0.61589(18) 0.0226(6) Uani 1 1 d . . .
O03 O -0.0952(2) 0.0936(2) -0.05134(19) 0.0295(7) Uani 1 1 d . . .
O04 O 0.8740(4) 1.4679(3) 0.8319(4) 0.116(3) Uani 1 1 d . . .
N01 N -0.4561(4) 0.2365(3) -0.6838(3) 0.0578(13) Uani 1 1 d . . .
N02 N -0.2228(3) -0.1985(3) -0.7060(3) 0.0371(9) Uani 1 1 d . . .
N03 N -0.1415(4) 0.1965(4) 0.0406(3) 0.0623(14) Uani 1 1 d . . .
N04 N 0.9804(5) 1.4113(5) 0.8912(5) 0.099(3) Uani 1 1 d . . .
C01 C -0.5145(5) 0.2953(4) -0.6593(5) 0.0687(19) Uani 1 1 d . . .
H01A H -0.5715 0.2576 -0.6547 0.103 Uiso 1 1 calc R . .
H01B H -0.5327 0.3244 -0.7052 0.103 Uiso 1 1 calc R . .
H01C H -0.4787 0.3435 -0.6014 0.103 Uiso 1 1 calc R . .
C02 C -0.3651(4) 0.2796(4) -0.6950(4) 0.0600(16) Uani 1 1 d . . .
H02A H -0.3341 0.2317 -0.7115 0.090 Uiso 1 1 calc R . .
H02B H -0.3237 0.3271 -0.6385 0.090 Uiso 1 1 calc R . .
H02C H -0.3780 0.3080 -0.7422 0.090 Uiso 1 1 calc R . .
C03 C -0.4812(4) 0.1501(4) -0.7032(3) 0.0471(13) Uani 1 1 d . . .
C04 C -0.5776(4) 0.1045(4) -0.6981(4) 0.0595(16) Uani 1 1 d . . .
H04A H -0.5890 0.0371 -0.7160 0.089 Uiso 1 1 calc R . .
H04B H -0.6274 0.1195 -0.7385 0.089 Uiso 1 1 calc R . .
H04C H -0.5779 0.1277 -0.6366 0.089 Uiso 1 1 calc R . .
C05 C -0.3224(4) -0.2441(4) -0.7589(4) 0.0617(18) Uani 1 1 d . . .
H05A H -0.3611 -0.2063 -0.7378 0.093 Uiso 1 1 calc R . .
H05B H -0.3413 -0.3052 -0.7521 0.093 Uiso 1 1 calc R . .
H05C H -0.3315 -0.2515 -0.8221 0.093 Uiso 1 1 calc R . .
C06 C -0.1543(4) -0.2457(4) -0.7287(4) 0.0489(14) Uani 1 1 d . . .
H06A H -0.0903 -0.2087 -0.6892 0.073 Uiso 1 1 calc R . .
H06B H -0.1587 -0.2531 -0.7911 0.073 Uiso 1 1 calc R . .
H06C H -0.1681 -0.3068 -0.7210 0.073 Uiso 1 1 calc R . .
C07 C -0.1981(3) -0.1227(3) -0.6381(3) 0.0252(9) Uani 1 1 d . . .
C08 C -0.0954(3) -0.0793(3) -0.5845(3) 0.0316(10) Uani 1 1 d . . .
H08A H -0.0880 -0.0236 -0.5358 0.047 Uiso 1 1 calc R . .
H08B H -0.0607 -0.0622 -0.6233 0.047 Uiso 1 1 calc R . .
H08C H -0.0703 -0.1235 -0.5593 0.047 Uiso 1 1 calc R . .
C09 C -0.2186(7) 0.2341(6) 0.0586(6) 0.101(3) Uani 1 1 d . . .
H09A H -0.2774 0.2014 0.0084 0.151 Uiso 1 1 calc R . .
H09B H -0.2024 0.3003 0.0658 0.151 Uiso 1 1 calc R . .
H09C H -0.2270 0.2253 0.1137 0.151 Uiso 1 1 calc R . .
C010 C -0.1585(4) 0.1280(4) -0.0315(4) 0.0457(13) Uani 1 1 d . . .
C011 C -0.0484(5) 0.2307(6) 0.1035(4) 0.076(2) Uani 1 1 d . . .
H01D H -0.0073 0.1981 0.0797 0.115 Uiso 1 1 calc R . .
H01E H -0.0495 0.2204 0.1600 0.115 Uiso 1 1 calc R . .
H01F H -0.0241 0.2972 0.1142 0.115 Uiso 1 1 calc R . .
C012 C -0.2612(4) 0.0872(5) -0.0979(5) 0.0600(17) Uani 1 1 d . . .
H01G H -0.2636 0.0362 -0.1489 0.090 Uiso 1 1 calc R . .
H01H H -0.2814 0.1356 -0.1193 0.090 Uiso 1 1 calc R . .
H01I H -0.3032 0.0638 -0.0674 0.090 Uiso 1 1 calc R . .
C013 C 1.0403(8) 1.4479(9) 0.8360(7) 0.159(6) Uani 1 1 d . . .
H01J H 1.0077 1.4832 0.8031 0.238 Uiso 1 1 calc R . .
H01K H 1.0480 1.3953 0.7935 0.238 Uiso 1 1 calc R . .
H01L H 1.1025 1.4881 0.8768 0.238 Uiso 1 1 calc R . .
C014 C 1.0218(7) 1.3553(6) 0.9407(7) 0.137(5) Uani 1 1 d . . .
H01M H 0.9808 1.3343 0.9730 0.205 Uiso 1 1 calc R . .
H01N H 1.0843 1.3926 0.9835 0.205 Uiso 1 1 calc R . .
H01O H 1.0282 1.3014 0.8987 0.205 Uiso 1 1 calc R . .
C015 C 0.9039(5) 1.4241(4) 0.8830(5) 0.075(2) Uani 1 1 d . . .
C016 C 0.8503(6) 1.3796(6) 0.9318(6) 0.088(2) Uani 1 1 d . . .
H01P H 0.8901 1.3518 0.9681 0.132 Uiso 1 1 calc R . .
H01Q H 0.7938 1.3314 0.8887 0.132 Uiso 1 1 calc R . .
H01R H 0.8316 1.4263 0.9708 0.132 Uiso 1 1 calc R . .
O1W O 0.5367(3) 1.4623(3) 0.2106(3) 0.0729(13) Uani 1 1 d . . .
O2W O 0.7441(4) 1.4988(4) 0.2377(3) 0.0938(17) Uani 1 1 d . . .
O3W O 0.7869(5) 1.5582(5) 0.4388(4) 0.121(2) Uani 1 1 d . . .
O4W O 0.5539(5) 1.5281(5) 0.4053(7) 0.183(5) Uani 1 1 d . . .
O5W O 0.6903(8) 1.6847(7) 0.4259(6) 0.210(5) Uani 1 1 d . . .
Cd2 Cd 0.0000 0.0000 0.0000 0.02449(10) Uani 1 2 d S . .

loop_
_atom_site_aniso_label
_atom_site_aniso_U_11
_atom_site_aniso_U_22
_atom_site_aniso_U_33
_atom_site_aniso_U_23
_atom_site_aniso_U_13
_atom_site_aniso_U_12
Cd1 0.01389(13) 0.01617(14) 0.01845(14) 0.00677(11) 0.00052(10) 0.00290(10)
Cd3 0.01548(14) 0.02061(15) 0.02428(15) 0.01237(12) -0.00069(11) 0.00103(11)
Cd4 0.01453(14) 0.01172(13) 0.02445(15) 0.00784(11) -0.00217(11) 0.00148(10)
Cd5 0.01861(14) 0.01338(13) 0.01808(14) 0.00557(10) 0.00121(11) 0.00278(10)
O15 0.0158(13) 0.0286(15) 0.0333(16) 0.0130(13) -0.0006(12) 0.0052(12)
O16 0.0176(13) 0.0163(13) 0.0210(13) 0.0031(11) 0.0063(11) 0.0011(10)
O17 0.0189(14) 0.0196(14) 0.0292(15) 0.0082(12) -0.0044(12) 0.0042(11)
O18 0.0209(13) 0.0144(13) 0.0220(13) 0.0084(11) 0.0057(11) 0.0068(10)
O19 0.0393(18) 0.0171(14) 0.0270(16) 0.0057(12) -0.0081(14) -0.0039(13)
O20 0.0291(15) 0.0117(13) 0.0296(15) 0.0085(11) -0.0006(12) 0.0007(11)
O21 0.050(2) 0.0163(15) 0.0345(18) 0.0046(13) -0.0150(15) 0.0032(14)
N3 0.0200(17) 0.0132(16) 0.0284(18) 0.0049(14) -0.0045(14) 0.0012(13)
C33 0.0151(18) 0.0167(18) 0.0169(18) 0.0049(15) 0.0038(15) 0.0034(15)
C34 0.0179(18) 0.0170(19) 0.0224(19) 0.0062(15) 0.0025(15) 0.0073(15)
C35 0.0205(19) 0.0106(17) 0.0227(19) 0.0042(15) 0.0036(15) 0.0037(15)
C36 0.0152(18) 0.0172(18) 0.0182(18) 0.0033(15) 0.0010(15) 0.0023(15)
C37 0.0162(18) 0.0160(18) 0.0183(18) 0.0060(15) 0.0045(15) 0.0056(14)
C38 0.0185(18) 0.0125(17) 0.0168(18) 0.0046(14) 0.0052(15) 0.0026(14)
C39 0.023(2) 0.0149(19) 0.026(2) 0.0065(16) 0.0045(16) 0.0057(16)
C40 0.035(2) 0.020(2) 0.021(2) 0.0063(16) 0.0006(18) 0.0065(18)
C41 0.029(2) 0.0177(19) 0.026(2) 0.0122(16) 0.0043(17) 0.0059(16)
C42 0.0195(19) 0.0134(18) 0.026(2) 0.0070(16) 0.0041(16) 0.0028(15)
C43 0.045(3) 0.019(2) 0.021(2) 0.0065(17) 0.0018(19) 0.0013(19)
C44 0.047(3) 0.015(2) 0.027(2) 0.0096(17) 0.007(2) 0.0027(18)
C45 0.025(2) 0.0154(19) 0.029(2) 0.0059(16) 0.0030(18) 0.0051(16)
C46 0.0168(18) 0.0198(19) 0.0159(18) 0.0030(15) 0.0049(15) 0.0045(15)
C47 0.0163(18) 0.0195(19) 0.0199(19) 0.0108(15) 0.0071(15) 0.0058(15)
C48 0.0204(19) 0.0155(19) 0.028(2) 0.0088(16) 0.0056(17) 0.0034(15)
O8 0.0193(15) 0.0381(18) 0.0473(19) 0.0278(16) -0.0040(14) 0.0012(13)
O9 0.0211(14) 0.0176(14) 0.0327(16) 0.0069(12) 0.0100(12) 0.0002(11)
O10 0.0179(14) 0.0339(16) 0.0371(17) 0.0214(14) 0.0044(13) 0.0105(12)
O11 0.0269(15) 0.0231(15) 0.0457(18) 0.0201(13) 0.0208(14) 0.0146(12)
O12 0.0335(17) 0.0156(14) 0.0286(16) 0.0026(12) -0.0030(13) 0.0004(12)
O13 0.0267(15) 0.0152(13) 0.0330(16) 0.0111(12) 0.0053(12) 0.0014(11)
O14 0.036(2) 0.0224(19) 0.170(5) 0.032(3) -0.026(3) -0.0012(16)
N2 0.0196(18) 0.0148(17) 0.053(2) 0.0049(16) 0.0027(17) 0.0023(14)
C17 0.0166(18) 0.0201(19) 0.0227(19) 0.0101(16) 0.0050(15) 0.0042(15)
C18 0.0179(19) 0.0169(19) 0.032(2) 0.0092(16) 0.0049(16) 0.0065(15)
C19 0.0198(19) 0.0161(19) 0.031(2) 0.0066(16) 0.0065(17) 0.0044(15)
C20 0.0160(18) 0.020(2) 0.026(2) 0.0057(16) 0.0035(16) 0.0035(15)
C21 0.0171(18) 0.022(2) 0.0214(19) 0.0095(16) 0.0055(15) 0.0068(15)
C22 0.0221(19) 0.0149(18) 0.0207(19) 0.0071(15) 0.0058(16) 0.0037(15)
C23 0.027(2) 0.017(2) 0.047(3) 0.0073(19) 0.012(2) 0.0039(17)
C24 0.024(2) 0.022(2) 0.066(3) 0.009(2) -0.001(2) 0.0050(18)
C25 0.031(2) 0.018(2) 0.051(3) 0.009(2) 0.003(2) 0.0086(18)
C26 0.026(2) 0.0168(19) 0.0211(19) 0.0049(15) 0.0078(16) 0.0037(16)
C27 0.024(2) 0.023(2) 0.049(3) 0.011(2) 0.004(2) 0.0027(18)
C28 0.030(2) 0.021(2) 0.060(3) 0.014(2) 0.011(2) 0.0093(18)
C29 0.024(2) 0.019(2) 0.062(3) 0.009(2) 0.005(2) 0.0026(18)
C30 0.0165(19) 0.021(2) 0.026(2) 0.0079(16) 0.0034(16) 0.0022(16)
C31 0.021(2) 0.026(2) 0.029(2) 0.0185(17) 0.0109(17) 0.0083(16)
C32 0.026(2) 0.0157(19) 0.023(2) 0.0052(16) 0.0108(17) 0.0044(16)
O1 0.0164(14) 0.0241(16) 0.057(2) 0.0141(15) -0.0091(14) 0.0000(12)
O2 0.0220(14) 0.0177(14) 0.0318(16) 0.0041(12) 0.0029(12) 0.0001(11)
O3 0.0203(15) 0.0428(18) 0.0361(17) 0.0213(15) -0.0022(13) 0.0100(13)
O4 0.0268(15) 0.0307(16) 0.0418(17) 0.0238(14) 0.0186(13) 0.0159(13)
O5 0.0325(16) 0.0218(15) 0.0225(14) 0.0086(12) 0.0029(12) -0.0023(12)
O6 0.0288(15) 0.0163(13) 0.0199(14) 0.0032(11) 0.0025(12) -0.0027(11)
O7 0.044(2) 0.0219(16) 0.043(2) -0.0023(14) -0.0042(16) -0.0008(14)
N1 0.0191(17) 0.0163(17) 0.043(2) -0.0054(15) -0.0009(16) 0.0008(14)
C1 0.0162(19) 0.019(2) 0.026(2) 0.0028(16) 0.0005(16) 0.0041(16)
C2 0.0165(19) 0.019(2) 0.040(2) 0.0044(18) 0.0014(18) 0.0066(16)
C3 0.0173(19) 0.0168(19) 0.034(2) -0.0024(17) 0.0032(17) 0.0033(16)
C4 0.0145(19) 0.027(2) 0.024(2) 0.0004(17) -0.0007(16) 0.0030(16)
C5 0.0187(19) 0.025(2) 0.0193(19) 0.0075(16) 0.0036(15) 0.0077(16)
C6 0.0199(19) 0.0173(19) 0.0221(19) 0.0044(15) 0.0038(16) 0.0052(15)
C7 0.021(2) 0.0153(19) 0.036(2) -0.0004(17) 0.0078(18) 0.0013(16)
C8 0.037(2) 0.025(2) 0.024(2) -0.0043(18) 0.0062(19) 0.0008(19)
C9 0.032(2) 0.024(2) 0.025(2) 0.0058(17) 0.0069(18) 0.0020(18)
C10 0.0159(18) 0.0189(19) 0.023(2) 0.0046(16) 0.0051(15) 0.0039(15)
C11 0.035(2) 0.019(2) 0.023(2) 0.0022(16) 0.0078(18) -0.0009(17)
C12 0.037(2) 0.019(2) 0.035(2) 0.0083(18) 0.014(2) 0.0007(18)
C13 0.022(2) 0.019(2) 0.040(3) 0.0003(18) 0.0069(19) 0.0032(17)
C14 0.0166(19) 0.019(2) 0.032(2) 0.0019(17) -0.0015(17) 0.0025(16)
C15 0.020(2) 0.035(2) 0.030(2) 0.0204(19) 0.0107(18) 0.0134(18)
C16 0.0149(18) 0.0174(19) 0.023(2) 0.0062(16) 0.0055(15) 0.0036(15)
O01 0.0308(16) 0.0217(15) 0.0314(16) 0.0115(12) 0.0038(13) 0.0126(13)
O02 0.0246(14) 0.0231(14) 0.0223(14) 0.0089(11) 0.0062(12) 0.0121(12)
O03 0.0340(17) 0.0257(15) 0.0293(16) 0.0113(13) 0.0056(13) 0.0132(13)
O04 0.113(4) 0.041(2) 0.110(4) 0.012(3) -0.079(4) 0.013(3)
N01 0.073(3) 0.047(3) 0.048(3) 0.009(2) 0.006(2) 0.033(3)
N02 0.032(2) 0.037(2) 0.033(2) -0.0001(17) 0.0027(17) 0.0166(17)
N03 0.083(4) 0.081(4) 0.052(3) 0.035(3) 0.038(3) 0.050(3)
N04 0.088(5) 0.086(5) 0.080(4) -0.031(4) 0.002(4) 0.043(4)
C01 0.079(5) 0.050(4) 0.071(4) -0.001(3) 0.019(4) 0.039(3)
C02 0.045(3) 0.046(3) 0.069(4) 0.015(3) 0.008(3) -0.010(3)
C03 0.061(3) 0.043(3) 0.028(3) 0.014(2) -0.003(2) 0.017(3)
C04 0.053(4) 0.058(4) 0.068(4) 0.021(3) 0.032(3) 0.001(3)
C05 0.033(3) 0.058(4) 0.059(4) -0.020(3) -0.007(3) 0.018(3)
C06 0.042(3) 0.051(3) 0.045(3) -0.004(2) 0.009(2) 0.027(3)
C07 0.030(2) 0.027(2) 0.025(2) 0.0150(18) 0.0111(18) 0.0118(18)
C08 0.025(2) 0.033(2) 0.033(2) 0.0101(19) 0.0091(19) 0.0043(19)
C09 0.154(8) 0.144(8) 0.116(6) 0.099(6) 0.112(7) 0.121(7)
C010 0.070(4) 0.035(3) 0.053(3) 0.030(3) 0.036(3) 0.020(3)
C011 0.089(5) 0.106(6) 0.039(3) 0.017(4) 0.015(3) 0.056(5)
C012 0.044(3) 0.081(4) 0.093(5) 0.062(4) 0.043(3) 0.028(3)
C013 0.119(9) 0.213(14) 0.097(8) -0.023(8) 0.069(7) 0.000(9)
C014 0.124(8) 0.087(6) 0.140(9) -0.013(6) -0.041(7) 0.079(6)
C015 0.066(4) 0.045(4) 0.064(4) -0.021(3) -0.021(4) 0.015(3)
C016 0.079(5) 0.082(5) 0.095(6) 0.021(5) 0.036(5) 0.002(4)
O1W 0.050(3) 0.054(3) 0.093(4) 0.011(2) 0.004(2) 0.013(2)
O2W 0.100(4) 0.090(4) 0.064(3) 0.010(3) 0.000(3) 0.023(3)
O3W 0.116(5) 0.122(5) 0.086(4) -0.008(4) 0.036(4) 0.001(4)
O4W 0.087(5) 0.100(5) 0.247(10) -0.060(6) -0.017(5) 0.029(4)
O5W 0.246(12) 0.172(9) 0.131(7) 0.079(7) -0.025(7) -0.033(8)
Cd2 0.0273(2) 0.01434(19) 0.0221(2) 0.00693(16) -0.00482(17) 0.00119(16)

loop_
_atom_type_symbol
_atom_type_description
_atom_type_scat_dispersion_real
_atom_type_scat_dispersion_imag
_atom_type_scat_source
C C 0.0033 0.0016 'International Tables Vol C Tables 4.2.6.8 and 6.1.1.4'
H H 0.0000 0.0000 'International Tables Vol C Tables 4.2.6.8 and 6.1.1.4'
N N 0.0061 0.0033 'International Tables Vol C Tables 4.2.6.8 and 6.1.1.4'
O O 0.0106 0.0060 'International Tables Vol C Tables 4.2.6.8 and 6.1.1.4'
Cd Cd -0.8075 1.2024 'International Tables Vol C Tables 4.2.6.8 and 6.1.1.4'

loop_
_geom_angle_atom_site_label_1
_geom_angle_atom_site_label_2
_geom_angle_atom_site_label_3
_geom_angle
_geom_angle_site_symmetry_1
_geom_angle_site_symmetry_3
O13 Cd1 O10 121.64(10) . .
O13 Cd1 O18 88.36(10) . .
O10 Cd1 O18 103.35(10) . .
O13 Cd1 O15 150.88(10) . .
O10 Cd1 O15 85.68(10) . .
O18 Cd1 O15 95.21(10) . .
O13 Cd1 O02 86.15(10) . .
O10 Cd1 O02 86.04(10) . .
O18 Cd1 O02 170.59(9) . .
O15 Cd1 O02 85.97(10) . .
O13 Cd1 O16 96.67(9) . .
O10 Cd1 O16 135.25(9) . .
O18 Cd1 O16 99.65(9) . .
O15 Cd1 O16 54.22(9) . .
O02 Cd1 O16 73.45(9) . .
O5 Cd3 O8 135.61(11) . .
O5 Cd3 O3 128.76(11) . .
O8 Cd3 O3 94.75(11) . .
O5 Cd3 O4 85.54(10) . 2_453
O8 Cd3 O4 92.88(12) . 2_453
O3 Cd3 O4 103.72(11) . 2_453
O5 Cd3 O01 92.87(10) . .
O8 Cd3 O01 84.90(12) . .
O3 Cd3 O01 81.00(11) . .
O4 Cd3 O01 174.97(9) 2_453 .
O5 Cd3 O4 80.92(10) . .
O8 Cd3 O4 142.11(10) . .
O3 Cd3 O4 53.34(10) . .
O4 Cd3 O4 78.16(10) 2_453 .
O01 Cd3 O4 106.34(9) . .
O20 Cd4 O1 139.31(11) . .
O20 Cd4 O17 128.61(10) . .
O1 Cd4 O17 91.51(10) . .
O20 Cd4 O11 84.04(10) . .
O1 Cd4 O11 92.76(12) . .
O17 Cd4 O11 104.64(10) . .
O20 Cd4 O03 88.65(10) . .
O1 Cd4 O03 86.01(12) . .
O17 Cd4 O03 88.04(10) . .
O11 Cd4 O03 167.30(9) . .
O20 Cd4 O18 80.82(9) . .
O1 Cd4 O18 137.87(10) . .
O17 Cd4 O18 53.84(9) . .
O11 Cd4 O18 76.63(9) . .
O03 Cd4 O18 112.48(9) . .
O12 Cd5 O6 162.16(11) . .
O12 Cd5 O9 94.44(11) . .
O6 Cd5 O9 98.34(10) . .
O12 Cd5 O16 85.74(10) . .
O6 Cd5 O16 85.87(10) . .
O9 Cd5 O16 162.18(9) . .
O12 Cd5 O01 80.92(10) . .
O6 Cd5 O01 88.76(10) . .
O9 Cd5 O01 81.18(10) . .
O16 Cd5 O01 116.34(10) . .
O12 Cd5 O02 99.47(10) . .
O6 Cd5 O02 93.92(10) . .
O9 Cd5 O02 85.52(10) . .
O16 Cd5 O02 76.90(9) . .
O01 Cd5 O02 166.68(10) . .
C46 O15 Cd1 95.4(2) . .
C46 O16 Cd5 129.1(2) . .
C46 O16 Cd1 88.9(2) . .
Cd5 O16 Cd1 93.98(9) . .
C47 O17 Cd4 98.4(2) 2_454 .
C47 O18 Cd1 120.6(2) 2_454 .
C47 O18 Cd4 86.1(2) 2_454 .
Cd1 O18 Cd4 109.02(10) . .
C48 O19 Cd2 135.4(3) 2_444 .
C48 O20 Cd4 134.4(3) 2_444 .
C45 N3 C35 127.7(3) . .
C45 N3 H3A 116.2 . .
C35 N3 H3A 116.2 . .
C38 C33 C34 120.6(3) . .
C38 C33 C46 120.2(3) . .
C34 C33 C46 119.1(3) . .
C35 C34 C33 119.3(3) . .
C35 C34 H34A 120.4 . .
C33 C34 H34A 120.4 . .
C36 C35 C34 120.0(3) . .
C36 C35 N3 116.6(3) . .
C34 C35 N3 123.2(3) . .
C37 C36 C35 120.3(3) . .
C37 C36 H36A 119.8 . .
C35 C36 H36A 119.8 . .
C36 C37 C38 120.1(3) . .
C36 C37 C47 118.8(3) . .
C38 C37 C47 121.1(3) . .
C33 C38 C37 119.6(3) . .
C33 C38 H38A 120.2 . .
C37 C38 H38A 120.2 . .
C40 C39 C44 118.7(4) . .
C40 C39 C45 119.1(4) . .
C44 C39 C45 122.2(4) . .
C41 C40 C39 120.9(4) . .
C41 C40 H40A 119.6 . .
C39 C40 H40A 119.6 . .
C42 C41 C40 119.8(4) . .
C42 C41 H41A 120.1 . .
C40 C41 H41A 120.1 . .
C41 C42 C43 119.9(4) . .
C41 C42 C48 120.7(3) . .
C43 C42 C48 119.4(4) . .
C44 C43 C42 120.2(4) . .
C44 C43 H43A 119.9 . .
C42 C43 H43A 119.9 . .
C43 C44 C39 120.5(4) . .
C43 C44 H44A 119.7 . .
C39 C44 H44A 119.7 . .
O21 C45 N3 123.3(4) . .
O21 C45 C39 121.7(4) . .
N3 C45 C39 115.0(3) . .
O15 C46 O16 121.4(3) . .
O15 C46 C33 119.2(3) . .
O16 C46 C33 119.4(3) . .
O17 C47 O18 121.6(3) 2_454 2_454
O17 C47 C37 119.3(3) 2_454 .
O18 C47 C37 119.0(3) 2_454 .
O19 C48 O20 127.0(4) 2_444 2_444
O19 C48 C42 116.7(3) 2_444 .
O20 C48 C42 116.3(3) 2_444 .
C30 O8 Cd3 105.5(2) . .
C30 O9 Cd5 125.3(3) . .
C31 O10 Cd1 105.1(2) 2_554 .
C31 O11 Cd4 123.0(2) 2_554 .
C32 O12 Cd5 129.8(3) 2_564 .
C32 O13 Cd1 128.3(3) 2_564 .
C29 N2 C19 128.8(4) . .
C29 N2 H2B 115.6 . .
C19 N2 H2B 115.6 . .
C22 C17 C18 121.1(3) . .
C22 C17 C30 119.4(3) . .
C18 C17 C30 119.4(3) . .
C19 C18 C17 119.1(3) . .
C19 C18 H18A 120.4 . .
C17 C18 H18A 120.4 . .
C18 C19 C20 119.6(4) . .
C18 C19 N2 123.7(4) . .
C20 C19 N2 116.6(3) . .
C21 C20 C19 120.6(4) . .
C21 C20 H20A 119.7 . .
C19 C20 H20A 119.7 . .
C20 C21 C22 120.0(3) . .
C20 C21 C31 120.1(3) . .
C22 C21 C31 120.0(3) . .
C17 C22 C21 119.4(3) . .
C17 C22 H22A 120.3 . .
C21 C22 H22A 120.3 . .
C28 C23 C24 118.0(4) . .
C28 C23 C29 124.3(4) . .
C24 C23 C29 117.7(4) . .
C25 C24 C23 120.8(4) . .
C25 C24 H24A 119.6 . .
C23 C24 H24A 119.6 . .
C26 C25 C24 121.0(4) . .
C26 C25 H25A 119.5 . .
C24 C25 H25A 119.5 . .
C25 C26 C27 118.8(4) . .
C25 C26 C32 121.3(4) . .
C27 C26 C32 119.8(4) . .
C28 C27 C26 120.4(4) . .
C28 C27 H27A 119.8 . .
C26 C27 H27A 119.8 . .
C27 C28 C23 121.0(4) . .
C27 C28 H28A 119.5 . .
C23 C28 H28A 119.5 . .
O14 C29 N2 122.2(4) . .
O14 C29 C23 121.4(4) . .
N2 C29 C23 116.3(4) . .
O9 C30 O8 123.0(4) . .
O9 C30 C17 119.9(3) . .
O8 C30 C17 117.0(3) . .
O11 C31 O10 122.2(4) 2_554 2_554
O11 C31 C21 119.4(4) 2_554 .
O10 C31 C21 118.3(4) 2_554 .
O13 C32 O12 126.5(4) 2_564 2_564
O13 C32 C26 118.0(3) 2_564 .
O12 C32 C26 115.4(3) 2_564 .
C14 O1 Cd4 103.7(3) . .
C14 O2 Cd2 124.1(3) . .
C15 O3 Cd3 100.7(3) 1_454 .
C15 O4 Cd3 119.7(2) 1_454 2_453
C15 O4 Cd3 83.8(2) 1_454 .
Cd3 O4 Cd3 101.84(10) 2_453 .
C16 O5 Cd3 135.0(3) 1_444 .
C16 O6 Cd5 131.0(2) 1_444 .
C13 N1 C3 124.8(4) . .
C13 N1 H1A 117.6 . .
C3 N1 H1A 117.6 . .
C6 C1 C2 120.3(4) . .
C6 C1 C14 120.9(3) . .
C2 C1 C14 118.8(3) . .
C1 C2 C3 120.4(4) . .
C1 C2 H2A 119.8 . .
C3 C2 H2A 119.8 . .
C4 C3 C2 119.2(4) . .
C4 C3 N1 117.9(3) . .
C2 C3 N1 122.8(4) . .
C5 C4 C3 120.2(4) . .
C5 C4 H4A 119.9 . .
C3 C4 H4A 119.9 . .
C4 C5 C6 120.5(4) . .
C4 C5 C15 118.9(4) . .
C6 C5 C15 120.6(4) . .
C1 C6 C5 119.2(4) . .
C1 C6 H6A 120.4 . .
C5 C6 H6A 120.4 . .
C8 C7 C12 119.0(4) . .
C8 C7 C13 117.9(4) . .
C12 C7 C13 123.0(4) . .
C7 C8 C9 120.9(4) . .
C7 C8 H8A 119.6 . .
C9 C8 H8A 119.6 . .
C8 C9 C10 119.9(4) . .
C8 C9 H9A 120.1 . .
C10 C9 H9A 120.1 . .
C11 C10 C9 119.4(4) . .
C11 C10 C16 120.4(3) . .
C9 C10 C16 120.1(4) . .
C12 C11 C10 120.2(4) . .
C12 C11 H11A 119.9 . .
C10 C11 H11A 119.9 . .
C11 C12 C7 120.6(4) . .
C11 C12 H12A 119.7 . .
C7 C12 H12A 119.7 . .
O7 C13 N1 123.4(4) . .
O7 C13 C7 121.4(4) . .
N1 C13 C7 115.2(4) . .
O1 C14 O2 122.5(4) . .
O1 C14 C1 117.5(4) . .
O2 C14 C1 120.0(4) . .
O3 C15 O4 122.1(4) 1_656 1_656
O3 C15 C5 118.5(4) 1_656 .
O4 C15 C5 119.4(4) 1_656 .
O6 C16 O5 126.8(3) 1_666 1_666
O6 C16 C10 116.3(3) 1_666 .
O5 C16 C10 116.9(3) 1_666 .
C03 O01 Cd5 131.6(3) . .
C03 O01 Cd3 127.7(3) . .
Cd5 O01 Cd3 99.36(10) . .
C07 O02 Cd5 139.6(2) . .
C07 O02 Cd1 120.2(2) . .
Cd5 O02 Cd1 95.35(9) . .
C010 O03 Cd2 137.8(3) . .
C010 O03 Cd4 120.5(3) . .
Cd2 O03 Cd4 97.33(10) . .
C03 N01 C01 123.6(6) . .
C03 N01 C02 117.3(5) . .
C01 N01 C02 118.9(5) . .
C07 N02 C05 120.6(4) . .
C07 N02 C06 122.4(4) . .
C05 N02 C06 116.9(4) . .
C010 N03 C011 118.1(5) . .
C010 N03 C09 120.5(7) . .
C011 N03 C09 121.3(6) . .
C015 N04 C014 127.0(10) . .
C015 N04 C013 119.1(9) . .
C014 N04 C013 113.6(9) . .
N01 C01 H01A 109.5 . .
N01 C01 H01B 109.5 . .
H01A C01 H01B 109.5 . .
N01 C01 H01C 109.5 . .
H01A C01 H01C 109.5 . .
H01B C01 H01C 109.5 . .
N01 C02 H02A 109.5 . .
N01 C02 H02B 109.5 . .
H02A C02 H02B 109.5 . .
N01 C02 H02C 109.5 . .
H02A C02 H02C 109.5 . .
H02B C02 H02C 109.5 . .
N01 C03 O01 124.3(6) . .
N01 C03 C04 117.8(6) . .
O01 C03 C04 117.9(5) . .
C03 C04 H04A 109.5 . .
C03 C04 H04B 109.5 . .
H04A C04 H04B 109.5 . .
C03 C04 H04C 109.5 . .
H04A C04 H04C 109.5 . .
H04B C04 H04C 109.5 . .
N02 C05 H05A 109.5 . .
N02 C05 H05B 109.5 . .
H05A C05 H05B 109.5 . .
N02 C05 H05C 109.5 . .
H05A C05 H05C 109.5 . .
H05B C05 H05C 109.5 . .
N02 C06 H06A 109.5 . .
N02 C06 H06B 109.5 . .
H06A C06 H06B 109.5 . .
N02 C06 H06C 109.5 . .
H06A C06 H06C 109.5 . .
H06B C06 H06C 109.5 . .
O02 C07 N02 121.2(4) . .
O02 C07 C08 119.9(4) . .
N02 C07 C08 118.9(4) . .
C07 C08 H08A 109.5 . .
C07 C08 H08B 109.5 . .
H08A C08 H08B 109.5 . .
C07 C08 H08C 109.5 . .
H08A C08 H08C 109.5 . .
H08B C08 H08C 109.5 . .
N03 C09 H09A 109.5 . .
N03 C09 H09B 109.5 . .
H09A C09 H09B 109.5 . .
N03 C09 H09C 109.5 . .
H09A C09 H09C 109.5 . .
H09B C09 H09C 109.5 . .
O03 C010 N03 123.5(6) . .
O03 C010 C012 118.2(5) . .
N03 C010 C012 118.2(5) . .
N03 C011 H01D 109.5 . .
N03 C011 H01E 109.5 . .
H01D C011 H01E 109.5 . .
N03 C011 H01F 109.5 . .
H01D C011 H01F 109.5 . .
H01E C011 H01F 109.5 . .
C010 C012 H01G 109.5 . .
C010 C012 H01H 109.5 . .
H01G C012 H01H 109.5 . .
C010 C012 H01I 109.5 . .
H01G C012 H01I 109.5 . .
H01H C012 H01I 109.5 . .
N04 C013 H01J 109.5 . .
N04 C013 H01K 109.5 . .
H01J C013 H01K 109.5 . .
N04 C013 H01L 109.5 . .
H01J C013 H01L 109.5 . .
H01K C013 H01L 109.5 . .
N04 C014 H01M 109.5 . .
N04 C014 H01N 109.5 . .
H01M C014 H01N 109.5 . .
N04 C014 H01O 109.5 . .
H01M C014 H01O 109.5 . .
H01N C014 H01O 109.5 . .
N04 C015 O04 119.9(10) . .
N04 C015 C016 114.4(8) . .
O04 C015 C016 125.6(8) . .
C015 C016 H01P 109.5 . .
C015 C016 H01Q 109.5 . .
H01P C016 H01Q 109.5 . .
C015 C016 H01R 109.5 . .
H01P C016 H01R 109.5 . .
H01Q C016 H01R 109.5 . .
O19 Cd2 O19 180.0(3) . 2
O19 Cd2 O2 87.98(11) . 2
O19 Cd2 O2 92.02(11) 2 2
O19 Cd2 O2 92.02(11) . .
O19 Cd2 O2 87.98(11) 2 .
O2 Cd2 O2 180.0(2) 2 .
O19 Cd2 O03 88.16(11) . .
O19 Cd2 O03 91.84(11) 2 .
O2 Cd2 O03 97.96(10) 2 .
O2 Cd2 O03 82.04(10) . .
O19 Cd2 O03 91.84(11) . 2
O19 Cd2 O03 88.16(11) 2 2
O2 Cd2 O03 82.04(10) 2 2
O2 Cd2 O03 97.96(10) . 2
O03 Cd2 O03 180.00(19) . 2

loop_
_geom_bond_atom_site_label_1
_geom_bond_atom_site_label_2
_geom_bond_distance
_geom_bond_site_symmetry_2
Cd1 O13 2.249(3) .
Cd1 O10 2.252(3) .
Cd1 O18 2.278(3) .
Cd1 O15 2.344(3) .
Cd1 O02 2.405(3) .
Cd1 O16 2.476(3) .
Cd3 O5 2.192(3) .
Cd3 O8 2.220(3) .
Cd3 O3 2.261(3) .
Cd3 O4 2.306(3) 2_453
Cd3 O01 2.380(3) .
Cd3 O4 2.614(3) .
Cd4 O20 2.185(3) .
Cd4 O1 2.224(3) .
Cd4 O17 2.291(3) .
Cd4 O11 2.330(3) .
Cd4 O03 2.479(3) .
Cd4 O18 2.547(3) .
Cd5 O12 2.178(3) .
Cd5 O6 2.182(3) .
Cd5 O9 2.307(3) .
Cd5 O16 2.338(3) .
Cd5 O01 2.348(3) .
Cd5 O02 2.357(3) .
O15 C46 1.252(5) .
O16 C46 1.270(5) .
O17 C47 1.254(5) 2_454
O18 C47 1.269(4) 2_454
O19 C48 1.255(5) 2_444
O19 Cd2 2.177(3) .
O20 C48 1.256(5) 2_444
O21 C45 1.227(5) .
N3 C45 1.350(5) .
N3 C35 1.412(5) .
N3 H3A 0.8800 .
C33 C38 1.384(5) .
C33 C34 1.397(5) .
C33 C46 1.502(5) .
C34 C35 1.394(5) .
C34 H34A 0.9500 .
C35 C36 1.389(5) .
C36 C37 1.384(5) .
C36 H36A 0.9500 .
C37 C38 1.392(5) .
C37 C47 1.498(5) .
C38 H38A 0.9500 .
C39 C40 1.389(6) .
C39 C44 1.389(6) .
C39 C45 1.494(5) .
C40 C41 1.384(6) .
C40 H40A 0.9500 .
C41 C42 1.381(6) .
C41 H41A 0.9500 .
C42 C43 1.384(6) .
C42 C48 1.507(5) .
C43 C44 1.382(6) .
C43 H43A 0.9500 .
C44 H44A 0.9500 .
C47 O17 1.254(5) 2_454
C47 O18 1.269(4) 2_454
C48 O19 1.255(5) 2_444
C48 O20 1.256(5) 2_444
O8 C30 1.258(5) .
O9 C30 1.256(5) .
O10 C31 1.264(5) 2_554
O11 C31 1.260(5) 2_554
O12 C32 1.253(5) 2_564
O13 C32 1.249(5) 2_564
O14 C29 1.219(6) .
N2 C29 1.347(6) .
N2 C19 1.419(5) .
N2 H2B 0.8800 .
C17 C22 1.384(5) .
C17 C18 1.395(5) .
C17 C30 1.506(5) .
C18 C19 1.391(5) .
C18 H18A 0.9500 .
C19 C20 1.394(5) .
C20 C21 1.385(5) .
C20 H20A 0.9500 .
C21 C22 1.388(5) .
C21 C31 1.499(5) .
C22 H22A 0.9500 .
C23 C28 1.387(6) .
C23 C24 1.389(6) .
C23 C29 1.502(6) .
C24 C25 1.381(6) .
C24 H24A 0.9500 .
C25 C26 1.372(6) .
C25 H25A 0.9500 .
C26 C27 1.384(6) .
C26 C32 1.508(5) .
C27 C28 1.384(6) .
C27 H27A 0.9500 .
C28 H28A 0.9500 .
C31 O11 1.260(5) 2_554
C31 O10 1.264(5) 2_554
C32 O13 1.249(5) 2_564
C32 O12 1.253(5) 2_564
O1 C14 1.257(5) .
O2 C14 1.262(5) .
O2 Cd2 2.293(3) .
O3 C15 1.252(5) 1_454
O4 C15 1.274(5) 1_454
O4 Cd3 2.306(3) 2_453
O5 C16 1.252(5) 1_444
O6 C16 1.250(5) 1_444
O7 C13 1.223(5) .
N1 C13 1.365(6) .
N1 C3 1.419(5) .
N1 H1A 0.8800 .
C1 C6 1.386(5) .
C1 C2 1.390(6) .
C1 C14 1.501(5) .
C2 C3 1.391(5) .
C2 H2A 0.9500 .
C3 C4 1.389(6) .
C4 C5 1.387(6) .
C4 H4A 0.9500 .
C5 C6 1.393(5) .
C5 C15 1.493(5) .
C6 H6A 0.9500 .
C7 C8 1.381(6) .
C7 C12 1.385(6) .
C7 C13 1.496(5) .
C8 C9 1.385(6) .
C8 H8A 0.9500 .
C9 C10 1.388(6) .
C9 H9A 0.9500 .
C10 C11 1.387(6) .
C10 C16 1.505(5) .
C11 C12 1.381(6) .
C11 H11A 0.9500 .
C12 H12A 0.9500 .
C15 O3 1.252(5) 1_656
C15 O4 1.274(5) 1_656
C16 O6 1.250(5) 1_666
C16 O5 1.252(5) 1_666
O01 C03 1.283(6) .
O02 C07 1.272(5) .
O03 C010 1.271(6) .
O03 Cd2 2.406(3) .
O04 C015 1.260(9) .
N01 C03 1.253(7) .
N01 C01 1.460(7) .
N01 C02 1.498(8) .
N02 C07 1.305(6) .
N02 C05 1.462(6) .
N02 C06 1.467(6) .
N03 C010 1.298(7) .
N03 C011 1.423(8) .
N03 C09 1.480(8) .
N04 C015 1.205(9) .
N04 C014 1.460(11) .
N04 C013 1.570(13) .
C01 H01A 0.9800 .
C01 H01B 0.9800 .
C01 H01C 0.9800 .
C02 H02A 0.9800 .
C02 H02B 0.9800 .
C02 H02C 0.9800 .
C03 C04 1.535(8) .
C04 H04A 0.9800 .
C04 H04B 0.9800 .
C04 H04C 0.9800 .
C05 H05A 0.9800 .
C05 H05B 0.9800 .
C05 H05C 0.9800 .
C06 H06A 0.9800 .
C06 H06B 0.9800 .
C06 H06C 0.9800 .
C07 C08 1.498(6) .
C08 H08A 0.9800 .
C08 H08B 0.9800 .
C08 H08C 0.9800 .
C09 H09A 0.9800 .
C09 H09B 0.9800 .
C09 H09C 0.9800 .
C010 C012 1.551(8) .
C011 H01D 0.9800 .
C011 H01E 0.9800 .
C011 H01F 0.9800 .
C012 H01G 0.9800 .
C012 H01H 0.9800 .
C012 H01I 0.9800 .
C013 H01J 0.9800 .
C013 H01K 0.9800 .
C013 H01L 0.9800 .
C014 H01M 0.9800 .
C014 H01N 0.9800 .
C014 H01O 0.9800 .
C015 C016 1.477(11) .
C016 H01P 0.9800 .
C016 H01Q 0.9800 .
C016 H01R 0.9800 .
Cd2 O19 2.177(3) 2
Cd2 O2 2.293(3) 2
Cd2 O03 2.406(3) 2

loop_
_geom_torsion_atom_site_label_1
_geom_torsion_atom_site_label_2
_geom_torsion_atom_site_label_3
_geom_torsion_atom_site_label_4
_geom_torsion
_geom_torsion_site_symmetry_1
_geom_torsion_site_symmetry_2
_geom_torsion_site_symmetry_3
_geom_torsion_site_symmetry_4
O13 Cd1 O15 C46 3.2(4) . . . .
O10 Cd1 O15 C46 -157.7(2) . . . .
O18 Cd1 O15 C46 99.2(2) . . . .
O02 Cd1 O15 C46 -71.4(2) . . . .
O16 Cd1 O15 C46 1.1(2) . . . .
O12 Cd5 O16 C46 -159.3(3) . . . .
O6 Cd5 O16 C46 36.4(3) . . . .
O9 Cd5 O16 C46 -68.1(4) . . . .
O01 Cd5 O16 C46 123.0(3) . . . .
O02 Cd5 O16 C46 -58.6(3) . . . .
O12 Cd5 O16 Cd1 -67.55(10) . . . .
O6 Cd5 O16 Cd1 128.22(10) . . . .
O9 Cd5 O16 Cd1 23.7(3) . . . .
O01 Cd5 O16 Cd1 -145.22(9) . . . .
O02 Cd5 O16 Cd1 33.22(8) . . . .
O13 Cd1 O16 C46 -180.0(2) . . . .
O10 Cd1 O16 C46 29.8(3) . . . .
O18 Cd1 O16 C46 -90.5(2) . . . .
O15 Cd1 O16 C46 -1.0(2) . . . .
O02 Cd1 O16 C46 96.1(2) . . . .
O13 Cd1 O16 Cd5 50.90(10) . . . .
O10 Cd1 O16 Cd5 -99.35(14) . . . .
O18 Cd1 O16 Cd5 140.36(9) . . . .
O15 Cd1 O16 Cd5 -130.16(13) . . . .
O02 Cd1 O16 Cd5 -33.05(8) . . . .
O20 Cd4 O17 C47 -34.6(3) . . . 2_454
O1 Cd4 O17 C47 152.8(2) . . . 2_454
O11 Cd4 O17 C47 59.5(2) . . . 2_454
O03 Cd4 O17 C47 -121.3(2) . . . 2_454
O18 Cd4 O17 C47 -1.4(2) . . . 2_454
O13 Cd1 O18 C47 14.3(3) . . . 2_454
O10 Cd1 O18 C47 136.5(3) . . . 2_454
O15 Cd1 O18 C47 -136.7(3) . . . 2_454
O02 Cd1 O18 C47 -39.9(7) . . . 2_454
O16 Cd1 O18 C47 -82.2(3) . . . 2_454
O13 Cd1 O18 Cd4 -82.56(11) . . . .
O10 Cd1 O18 Cd4 39.62(12) . . . .
O15 Cd1 O18 Cd4 126.40(10) . . . .
O02 Cd1 O18 Cd4 -136.8(5) . . . .
O16 Cd1 O18 Cd4 -179.06(9) . . . .
O20 Cd4 O18 C47 155.6(2) . . . 2_454
O1 Cd4 O18 C47 -39.3(3) . . . 2_454
O17 Cd4 O18 C47 1.3(2) . . . 2_454
O11 Cd4 O18 C47 -118.4(2) . . . 2_454
O03 Cd4 O18 C47 71.0(2) . . . 2_454
O20 Cd4 O18 Cd1 -83.30(12) . . . .
O1 Cd4 O18 Cd1 81.82(18) . . . .
O17 Cd4 O18 Cd1 122.41(15) . . . .
O11 Cd4 O18 Cd1 2.71(10) . . . .
O03 Cd4 O18 Cd1 -167.97(10) . . . .
O1 Cd4 O20 C48 39.8(5) . . . 2_444
O17 Cd4 O20 C48 -128.9(4) . . . 2_444
O11 Cd4 O20 C48 127.2(4) . . . 2_444
O03 Cd4 O20 C48 -42.4(4) . . . 2_444
O18 Cd4 O20 C48 -155.5(4) . . . 2_444
C38 C33 C34 C35 2.9(6) . . . .
C46 C33 C34 C35 -174.2(3) . . . .
C33 C34 C35 C36 -2.2(6) . . . .
C33 C34 C35 N3 172.2(4) . . . .
C45 N3 C35 C36 -158.7(4) . . . .
C45 N3 C35 C34 26.8(6) . . . .
C34 C35 C36 C37 -0.2(6) . . . .
N3 C35 C36 C37 -174.9(3) . . . .
C35 C36 C37 C38 1.9(6) . . . .
C35 C36 C37 C47 -179.6(3) . . . .
C34 C33 C38 C37 -1.1(6) . . . .
C46 C33 C38 C37 175.9(3) . . . .
C36 C37 C38 C33 -1.3(5) . . . .
C47 C37 C38 C33 -179.7(3) . . . .
C44 C39 C40 C41 -1.9(7) . . . .
C45 C39 C40 C41 179.9(4) . . . .
C39 C40 C41 C42 0.1(7) . . . .
C40 C41 C42 C43 1.5(6) . . . .
C40 C41 C42 C48 -176.2(4) . . . .
C41 C42 C43 C44 -1.3(7) . . . .
C48 C42 C43 C44 176.5(4) . . . .
C42 C43 C44 C39 -0.6(7) . . . .
C40 C39 C44 C43 2.2(7) . . . .
C45 C39 C44 C43 -179.7(4) . . . .
C35 N3 C45 O21 8.5(7) . . . .
C35 N3 C45 C39 -171.4(4) . . . .
C40 C39 C45 O21 23.7(6) . . . .
C44 C39 C45 O21 -154.4(5) . . . .
C40 C39 C45 N3 -156.4(4) . . . .
C44 C39 C45 N3 25.5(6) . . . .
Cd1 O15 C46 O16 -2.0(4) . . . .
Cd1 O15 C46 C33 178.2(3) . . . .
Cd5 O16 C46 O15 96.1(4) . . . .
Cd1 O16 C46 O15 1.9(4) . . . .
Cd5 O16 C46 C33 -84.1(4) . . . .
Cd1 O16 C46 C33 -178.3(3) . . . .
C38 C33 C46 O15 168.6(3) . . . .
C34 C33 C46 O15 -14.3(5) . . . .
C38 C33 C46 O16 -11.2(5) . . . .
C34 C33 C46 O16 165.8(3) . . . .
C36 C37 C47 O17 -20.9(5) . . . 2_454
C38 C37 C47 O17 157.5(4) . . . 2_454
C36 C37 C47 O18 161.1(3) . . . 2_454
C38 C37 C47 O18 -20.4(5) . . . 2_454
C41 C42 C48 O19 170.8(4) . . . 2_444
C43 C42 C48 O19 -7.0(6) . . . 2_444
C41 C42 C48 O20 -8.3(6) . . . 2_444
C43 C42 C48 O20 173.9(4) . . . 2_444
O5 Cd3 O8 C30 -20.9(4) . . . .
O3 Cd3 O8 C30 148.5(3) . . . .
O4 Cd3 O8 C30 -107.4(3) 2_453 . . .
O01 Cd3 O8 C30 68.0(3) . . . .
O4 Cd3 O8 C30 178.2(2) . . . .
O12 Cd5 O9 C30 -31.5(3) . . . .
O6 Cd5 O9 C30 136.0(3) . . . .
O16 Cd5 O9 C30 -121.4(4) . . . .
O01 Cd5 O9 C30 48.6(3) . . . .
O02 Cd5 O9 C30 -130.7(3) . . . .
O13 Cd1 O10 C31 40.0(3) . . . 2_554
O18 Cd1 O10 C31 -56.4(3) . . . 2_554
O15 Cd1 O10 C31 -150.8(3) . . . 2_554
O02 Cd1 O10 C31 123.0(3) . . . 2_554
O16 Cd1 O10 C31 -175.4(2) . . . 2_554
O20 Cd4 O11 C31 -7.1(3) . . . 2_554
O1 Cd4 O11 C31 132.2(3) . . . 2_554
O17 Cd4 O11 C31 -135.5(3) . . . 2_554
O03 Cd4 O11 C31 48.1(6) . . . 2_554
O18 Cd4 O11 C31 -89.1(3) . . . 2_554
O6 Cd5 O12 C32 138.4(4) . . . 2_564
O9 Cd5 O12 C32 -85.9(4) . . . 2_564
O16 Cd5 O12 C32 76.2(4) . . . 2_564
O01 Cd5 O12 C32 -166.2(4) . . . 2_564
O02 Cd5 O12 C32 0.3(4) . . . 2_564
O10 Cd1 O13 C32 151.6(3) . . . 2_564
O18 Cd1 O13 C32 -103.7(3) . . . 2_564
O15 Cd1 O13 C32 -6.0(5) . . . 2_564
O02 Cd1 O13 C32 68.6(3) . . . 2_564
O16 Cd1 O13 C32 -4.2(3) . . . 2_564
C22 C17 C18 C19 -2.0(6) . . . .
C30 C17 C18 C19 179.6(4) . . . .
C17 C18 C19 C20 0.6(6) . . . .
C17 C18 C19 N2 179.6(4) . . . .
C29 N2 C19 C18 -11.3(8) . . . .
C29 N2 C19 C20 167.8(5) . . . .
C18 C19 C20 C21 1.7(6) . . . .
N2 C19 C20 C21 -177.4(4) . . . .
C19 C20 C21 C22 -2.5(6) . . . .
C19 C20 C21 C31 177.4(4) . . . .
C18 C17 C22 C21 1.2(6) . . . .
C30 C17 C22 C21 179.6(4) . . . .
C20 C21 C22 C17 1.0(6) . . . .
C31 C21 C22 C17 -178.9(4) . . . .
C28 C23 C24 C25 1.6(8) . . . .
C29 C23 C24 C25 -176.4(5) . . . .
C23 C24 C25 C26 -1.8(8) . . . .
C24 C25 C26 C27 0.8(7) . . . .
C24 C25 C26 C32 -178.4(5) . . . .
C25 C26 C27 C28 0.4(7) . . . .
C32 C26 C27 C28 179.5(4) . . . .
C26 C27 C28 C23 -0.5(8) . . . .
C24 C23 C28 C27 -0.5(8) . . . .
C29 C23 C28 C27 177.4(5) . . . .
C19 N2 C29 O14 2.9(9) . . . .
C19 N2 C29 C23 -174.3(4) . . . .
C28 C23 C29 O14 -164.0(6) . . . .
C24 C23 C29 O14 13.8(8) . . . .
C28 C23 C29 N2 13.2(8) . . . .
C24 C23 C29 N2 -169.0(5) . . . .
Cd5 O9 C30 O8 -87.3(5) . . . .
Cd5 O9 C30 C17 94.2(4) . . . .
Cd3 O8 C30 O9 5.3(5) . . . .
Cd3 O8 C30 C17 -176.1(3) . . . .
C22 C17 C30 O9 32.2(6) . . . .
C18 C17 C30 O9 -149.4(4) . . . .
C22 C17 C30 O8 -146.4(4) . . . .
C18 C17 C30 O8 31.9(6) . . . .
C20 C21 C31 O11 -167.4(4) . . . 2_554
C22 C21 C31 O11 12.6(6) . . . 2_554
C20 C21 C31 O10 14.8(6) . . . 2_554
C22 C21 C31 O10 -165.3(4) . . . 2_554
C25 C26 C32 O13 -26.2(6) . . . 2_564
C27 C26 C32 O13 154.7(4) . . . 2_564
C25 C26 C32 O12 153.6(4) . . . 2_564
C27 C26 C32 O12 -25.5(6) . . . 2_564
O20 Cd4 O1 C14 -13.0(4) . . . .
O17 Cd4 O1 C14 158.2(3) . . . .
O11 Cd4 O1 C14 -97.1(3) . . . .
O03 Cd4 O1 C14 70.2(3) . . . .
O18 Cd4 O1 C14 -170.1(2) . . . .
O5 Cd3 O3 C15 -29.9(3) . . . 1_454
O8 Cd3 O3 C15 159.6(3) . . . 1_454
O4 Cd3 O3 C15 65.5(3) 2_453 . . 1_454
O01 Cd3 O3 C15 -116.3(3) . . . 1_454
O4 Cd3 O3 C15 1.9(2) . . . 1_454
O5 Cd3 O4 C15 153.6(2) . . . 1_454
O8 Cd3 O4 C15 -39.8(3) . . . 1_454
O3 Cd3 O4 C15 -1.8(2) . . . 1_454
O4 Cd3 O4 C15 -119.1(3) 2_453 . . 1_454
O01 Cd3 O4 C15 63.2(2) . . . 1_454
O5 Cd3 O4 Cd3 -87.31(12) . . . 2_453
O8 Cd3 O4 Cd3 79.3(2) . . . 2_453
O3 Cd3 O4 Cd3 117.27(15) . . . 2_453
O4 Cd3 O4 Cd3 0.0 2_453 . . 2_453
O01 Cd3 O4 Cd3 -177.66(10) . . . 2_453
O8 Cd3 O5 C16 59.1(4) . . . 1_444
O3 Cd3 O5 C16 -107.3(4) . . . 1_444
O4 Cd3 O5 C16 148.6(4) 2_453 . . 1_444
O01 Cd3 O5 C16 -26.6(4) . . . 1_444
O4 Cd3 O5 C16 -132.7(4) . . . 1_444
O12 Cd5 O6 C16 114.3(4) . . . 1_444
O9 Cd5 O6 C16 -21.0(3) . . . 1_444
O16 Cd5 O6 C16 176.4(3) . . . 1_444
O01 Cd5 O6 C16 59.9(3) . . . 1_444
O02 Cd5 O6 C16 -107.1(3) . . . 1_444
C6 C1 C2 C3 -2.6(7) . . . .
C14 C1 C2 C3 175.0(4) . . . .
C1 C2 C3 C4 0.1(7) . . . .
C1 C2 C3 N1 -176.6(4) . . . .
C13 N1 C3 C4 147.0(4) . . . .
C13 N1 C3 C2 -36.3(7) . . . .
C2 C3 C4 C5 3.5(7) . . . .
N1 C3 C4 C5 -179.7(4) . . . .
C3 C4 C5 C6 -4.6(6) . . . .
C3 C4 C5 C15 175.1(4) . . . .
C2 C1 C6 C5 1.6(6) . . . .
C14 C1 C6 C5 -175.9(4) . . . .
C4 C5 C6 C1 2.0(6) . . . .
C15 C5 C6 C1 -177.6(4) . . . .
C12 C7 C8 C9 1.1(7) . . . .
C13 C7 C8 C9 177.6(4) . . . .
C7 C8 C9 C10 -0.2(7) . . . .
C8 C9 C10 C11 -1.1(6) . . . .
C8 C9 C10 C16 175.7(4) . . . .
C9 C10 C11 C12 1.4(6) . . . .
C16 C10 C11 C12 -175.3(4) . . . .
C10 C11 C12 C7 -0.5(7) . . . .
C8 C7 C12 C11 -0.7(7) . . . .
C13 C7 C12 C11 -177.1(4) . . . .
C3 N1 C13 O7 -0.8(7) . . . .
C3 N1 C13 C7 179.2(4) . . . .
C8 C7 C13 O7 -29.1(6) . . . .
C12 C7 C13 O7 147.3(5) . . . .
C8 C7 C13 N1 150.9(4) . . . .
C12 C7 C13 N1 -32.7(6) . . . .
Cd4 O1 C14 O2 2.8(5) . . . .
Cd4 O1 C14 C1 -177.9(3) . . . .
Cd2 O2 C14 O1 -91.6(5) . . . .
Cd2 O2 C14 C1 89.1(4) . . . .
C6 C1 C14 O1 -160.8(4) . . . .
C2 C1 C14 O1 21.6(6) . . . .
C6 C1 C14 O2 18.5(6) . . . .
C2 C1 C14 O2 -159.0(4) . . . .
C4 C5 C15 O3 11.8(6) . . . 1_656
C6 C5 C15 O3 -168.6(4) . . . 1_656
C4 C5 C15 O4 -168.6(4) . . . 1_656
C6 C5 C15 O4 11.0(6) . . . 1_656
C11 C10 C16 O6 3.0(5) . . . 1_666
C9 C10 C16 O6 -173.7(4) . . . 1_666
C11 C10 C16 O5 -177.8(4) . . . 1_666
C9 C10 C16 O5 5.5(5) . . . 1_666
O12 Cd5 O01 C03 -61.7(4) . . . .
O6 Cd5 O01 C03 103.7(4) . . . .
O9 Cd5 O01 C03 -157.7(4) . . . .
O16 Cd5 O01 C03 18.9(4) . . . .
O02 Cd5 O01 C03 -154.4(5) . . . .
O12 Cd5 O01 Cd3 131.11(13) . . . .
O6 Cd5 O01 Cd3 -63.50(11) . . . .
O9 Cd5 O01 Cd3 35.13(10) . . . .
O16 Cd5 O01 Cd3 -148.28(9) . . . .
O02 Cd5 O01 Cd3 38.4(5) . . . .
O5 Cd3 O01 C03 -113.2(4) . . . .
O8 Cd3 O01 C03 111.3(4) . . . .
O3 Cd3 O01 C03 15.6(4) . . . .
O4 Cd3 O01 C03 175.3(11) 2_453 . . .
O4 Cd3 O01 C03 -31.8(4) . . . .
O5 Cd3 O01 Cd5 54.72(12) . . . .
O8 Cd3 O01 Cd5 -80.83(11) . . . .
O3 Cd3 O01 Cd5 -176.47(12) . . . .
O4 Cd3 O01 Cd5 -16.8(12) 2_453 . . .
O4 Cd3 O01 Cd5 136.09(10) . . . .
O12 Cd5 O02 C07 -103.9(4) . . . .
O6 Cd5 O02 C07 88.0(4) . . . .
O9 Cd5 O02 C07 -10.1(4) . . . .
O16 Cd5 O02 C07 172.8(4) . . . .
O01 Cd5 O02 C07 -13.3(7) . . . .
O12 Cd5 O02 Cd1 48.93(12) . . . .
O6 Cd5 O02 Cd1 -119.24(10) . . . .
O9 Cd5 O02 Cd1 142.69(10) . . . .
O16 Cd5 O02 Cd1 -34.40(9) . . . .
O01 Cd5 O02 Cd1 139.5(4) . . . .
O13 Cd1 O02 C07 94.6(3) . . . .
O10 Cd1 O02 C07 -27.5(3) . . . .
O18 Cd1 O02 C07 149.0(5) . . . .
O15 Cd1 O02 C07 -113.4(3) . . . .
O16 Cd1 O02 C07 -167.3(3) . . . .
O13 Cd1 O02 Cd5 -65.31(10) . . . .
O10 Cd1 O02 Cd5 172.57(11) . . . .
O18 Cd1 O02 Cd5 -10.9(6) . . . .
O15 Cd1 O02 Cd5 86.63(10) . . . .
O16 Cd1 O02 Cd5 32.82(8) . . . .
O20 Cd4 O03 C010 -98.4(3) . . . .
O1 Cd4 O03 C010 121.9(3) . . . .
O17 Cd4 O03 C010 30.3(3) . . . .
O11 Cd4 O03 C010 -153.2(4) . . . .
O18 Cd4 O03 C010 -18.9(4) . . . .
O20 Cd4 O03 Cd2 62.19(11) . . . .
O1 Cd4 O03 Cd2 -77.44(11) . . . .
O17 Cd4 O03 Cd2 -169.10(11) . . . .
O11 Cd4 O03 Cd2 7.4(5) . . . .
O18 Cd4 O03 Cd2 141.68(9) . . . .
C01 N01 C03 O01 176.3(5) . . . .
C02 N01 C03 O01 2.1(8) . . . .
C01 N01 C03 C04 -1.7(8) . . . .
C02 N01 C03 C04 -176.0(5) . . . .
Cd5 O01 C03 N01 114.3(5) . . . .
Cd3 O01 C03 N01 -81.8(6) . . . .
Cd5 O01 C03 C04 -67.7(6) . . . .
Cd3 O01 C03 C04 96.3(5) . . . .
Cd5 O02 C07 N02 -76.9(6) . . . .
Cd1 O02 C07 N02 134.9(4) . . . .
Cd5 O02 C07 C08 104.7(4) . . . .
Cd1 O02 C07 C08 -43.5(5) . . . .
C05 N02 C07 O02 0.3(7) . . . .
C06 N02 C07 O02 -174.9(4) . . . .
C05 N02 C07 C08 178.7(5) . . . .
C06 N02 C07 C08 3.5(7) . . . .
Cd2 O03 C010 N03 71.4(7) . . . .
Cd4 O03 C010 N03 -138.0(4) . . . .
Cd2 O03 C010 C012 -109.8(5) . . . .
Cd4 O03 C010 C012 40.8(5) . . . .
C011 N03 C010 O03 -4.3(8) . . . .
C09 N03 C010 O03 179.0(5) . . . .
C011 N03 C010 C012 176.9(5) . . . .
C09 N03 C010 C012 0.2(8) . . . .
C014 N04 C015 O04 -174.0(6) . . . .
C013 N04 C015 O04 -1.4(10) . . . .
C014 N04 C015 C016 2.2(10) . . . .
C013 N04 C015 C016 174.8(7) . . . .
C48 O19 Cd2 O19 -89(3) 2_444 . . 2
C48 O19 Cd2 O2 146.0(4) 2_444 . . 2
C48 O19 Cd2 O2 -34.0(4) 2_444 . . .
C48 O19 Cd2 O03 48.0(4) 2_444 . . .
C48 O19 Cd2 O03 -132.0(4) 2_444 . . 2
C14 O2 Cd2 O19 143.6(3) . . . .
C14 O2 Cd2 O19 -36.4(3) . . . 2
C14 O2 Cd2 O2 -72(33) . . . 2
C14 O2 Cd2 O03 55.7(3) . . . .
C14 O2 Cd2 O03 -124.3(3) . . . 2
C010 O03 Cd2 O19 92.1(5) . . . .
Cd4 O03 Cd2 O19 -62.73(12) . . . .
C010 O03 Cd2 O19 -87.9(5) . . . 2
Cd4 O03 Cd2 O19 117.27(12) . . . 2
C010 O03 Cd2 O2 4.4(5) . . . 2
Cd4 O03 Cd2 O2 -150.43(10) . . . 2
C010 O03 Cd2 O2 -175.6(5) . . . .
Cd4 O03 Cd2 O2 29.57(10) . . . .
C010 O03 Cd2 O03 -105(55) . . . 2
Cd4 O03 Cd2 O03 100(55) . . . 2
